data_7704182
loop_
_publ_author_name
'Guo, Zhiqiang'
'Pang, Tengfei'
'Wang, Yakong'
'Zhang, Yongbin'
'Wei, Xuehong'

_publ_section_title
;
 Alkali-metal organomagnesiate complexes as catalysts for highly
 chemoselective crossed-Tishchenko reactions.
;
_journal_issue 19
_journal_name_full 'Dalton transactions (Cambridge, England : 2003)'
_journal_page_first 6418
_journal_page_last 6424
_journal_paper_doi 10.1039/d0dt01114b
_journal_volume 49
_journal_year 2020
_chemical_formula_sum 'C38 H77 Mg2 N8 Na2'
_chemical_formula_weight 740.67
_space_group_crystal_system monoclinic
_space_group_IT_number 14
_space_group_name_Hall '-P 2ybc'
_space_group_name_H-M_alt 'P 1 21/c 1'
_atom_sites_solution_hydrogens mixed
_audit_creation_method SHELXL-2018/3
_audit_update_record
;
2020-04-21 deposited with the CCDC.	2020-04-23 downloaded from the CCDC.
;
_cell_angle_alpha 90
_cell_angle_beta 112.5610(10)
_cell_angle_gamma 90
_cell_formula_units_Z 4
_cell_length_a 18.5707(7)
_cell_length_b 17.2230(6)
_cell_length_c 15.7369(6)
_cell_measurement_reflns_used 9870
_cell_measurement_temperature 150(2)
_cell_measurement_theta_max 27.34
_cell_measurement_theta_min 2.85
_cell_volume 4648.1(3)
_computing_structure_refinement 'SHELXL-2018/3 (Sheldrick, 2018)'
_diffrn_ambient_temperature 150(2)
_diffrn_measured_fraction_theta_full 0.995
_diffrn_measured_fraction_theta_max 0.995
_diffrn_measurement_device_type 'Bruker APEX-II CCD'
_diffrn_radiation_type MoK\a
_diffrn_radiation_wavelength 0.71073
_diffrn_reflns_av_R_equivalents 0.0341
_diffrn_reflns_av_unetI/netI 0.0314
_diffrn_reflns_Laue_measured_fraction_full 0.995
_diffrn_reflns_Laue_measured_fraction_max 0.995
_diffrn_reflns_limit_h_max 18
_diffrn_reflns_limit_h_min -22
_diffrn_reflns_limit_k_max 20
_diffrn_reflns_limit_k_min -20
_diffrn_reflns_limit_l_max 18
_diffrn_reflns_limit_l_min -18
_diffrn_reflns_number 34123
_diffrn_reflns_point_group_measured_fraction_full 0.995
_diffrn_reflns_point_group_measured_fraction_max 0.995
_diffrn_reflns_theta_full 25.049
_diffrn_reflns_theta_max 25.049
_diffrn_reflns_theta_min 2.848
_exptl_absorpt_coefficient_mu 0.104
_exptl_crystal_colour colorless
_exptl_crystal_density_diffrn 1.058
_exptl_crystal_description block
_exptl_crystal_F_000 1628
_exptl_crystal_size_max 0.300
_exptl_crystal_size_mid 0.300
_exptl_crystal_size_min 0.200
_refine_diff_density_max 0.756
_refine_diff_density_min -0.409
_refine_diff_density_rms 0.058
_refine_ls_extinction_method none
_refine_ls_goodness_of_fit_ref 1.036
_refine_ls_hydrogen_treatment constr
_refine_ls_matrix_type full
_refine_ls_number_parameters 495
_refine_ls_number_reflns 8183
_refine_ls_number_restraints 8
_refine_ls_restrained_S_all 1.040
_refine_ls_R_factor_all 0.0940
_refine_ls_R_factor_gt 0.0704
_refine_ls_shift/su_max 0.000
_refine_ls_shift/su_mean 0.000
_refine_ls_structure_factor_coef Fsqd
_refine_ls_weighting_details 'w=1/[\s^2^(Fo^2^)+(0.0987P)^2^+5.3677P] where P=(Fo^2^+2Fc^2^)/3'
_refine_ls_weighting_scheme calc
_refine_ls_wR_factor_gt 0.1882
_refine_ls_wR_factor_ref 0.2121
_reflns_Friedel_coverage 0.000
_reflns_number_gt 6002
_reflns_number_total 8183
_reflns_threshold_expression 'I > 2\s(I)'
_cod_data_source_file d0dt01114b2.cif
_cod_data_source_block 161101a
_cod_depositor_comments 'Adding full bibliography for 7704180--7704184.cif.'
_cod_original_sg_symbol_H-M 'P 21/c'
_cod_database_code 7704182
_shelx_shelxl_version_number 2018/3
_shelx_space_group_comment
;
The symmetry employed for this shelxl refinement is uniquely defined
by the following loop, which should always be used as a source of
symmetry information in preference to the above space-group names.
They are only intended as comments.
;
_shelx_estimated_absorpt_t_min 0.970
_shelx_estimated_absorpt_t_max 0.980

loop_
_space_group_symop_operation_xyz
'x, y, z'
'-x, y+1/2, -z+1/2'
'-x, -y, -z'
'x, -y-1/2, z-1/2'

loop_
_atom_site_label
_atom_site_type_symbol
_atom_site_fract_x
_atom_site_fract_y
_atom_site_fract_z
_atom_site_U_iso_or_equiv
_atom_site_adp_type
_atom_site_occupancy
_atom_site_site_symmetry_order
_atom_site_calc_flag
_atom_site_refinement_flags_posn
_atom_site_refinement_flags_adp
_atom_site_refinement_flags_occupancy
_atom_site_disorder_assembly
_atom_site_disorder_group
Mg1 Mg 0.81845(6) 0.51248(6) 0.31932(8) 0.0477(3) Uani 1 1 d . . . A 1
Mg2 Mg 0.70863(6) 0.55470(6) 0.40201(7) 0.0418(3) Uani 1 1 d . . . A 1
Na1 Na 0.76056(6) 0.30215(6) 0.45513(7) 0.0378(3) Uani 1 1 d . . . A 1
Na2 Na 0.71280(8) 0.54368(8) 0.61527(9) 0.0570(4) Uani 1 1 d . . . A 1
N1 N 0.79229(15) 0.39451(14) 0.31016(18) 0.0424(6) Uani 1 1 d . . . A 1
N2 N 0.69259(15) 0.52440(15) 0.26716(18) 0.0449(6) Uani 1 1 d . . . A 1
N3 N 0.71443(14) 0.45391(14) 0.47931(17) 0.0386(6) Uani 1 1 d . . . A 1
N4 N 0.83251(14) 0.54611(14) 0.45693(19) 0.0442(6) Uani 1 1 d . . . A 1
C1 C 0.82787(19) 0.32317(18) 0.3220(2) 0.0421(7) Uani 1 1 d . . . A 1
H1 H 0.884542 0.315715 0.335132 0.051 Uiso 1 1 calc R U . A 1
C2 C 0.77399(19) 0.26457(18) 0.2953(2) 0.0452(7) Uani 1 1 d . . . A 1
H2 H 0.783872 0.211078 0.277579 0.054 Uiso 1 1 calc R U . A 1
C3 C 0.69996(19) 0.30134(18) 0.2648(2) 0.0474(8) Uani 1 1 d . . . A 1
H3 H 0.649491 0.276834 0.224773 0.057 Uiso 1 1 calc R U . A 1
C4 C 0.71409(17) 0.38024(17) 0.2744(2) 0.0403(7) Uani 1 1 d . . . A 1
C5 C 0.65615(19) 0.44662(19) 0.2478(2) 0.0508(8) Uani 1 1 d . . . A 1
H5A H 0.623771 0.442827 0.181256 0.061 Uiso 1 1 calc R U . A 1
H5B H 0.621080 0.440993 0.281539 0.061 Uiso 1 1 calc R U . A 1
C6 C 0.6544(2) 0.5793(2) 0.1899(2) 0.0536(9) Uani 1 1 d . . . A 1
C7 C 0.6668(3) 0.5549(3) 0.1019(3) 0.0765(13) Uani 1 1 d . . . A 1
H7A H 0.722751 0.549278 0.115944 0.115 Uiso 1 1 calc R U . A 1
H7B H 0.645074 0.594776 0.054385 0.115 Uiso 1 1 calc R U . A 1
H7C H 0.640530 0.505340 0.079459 0.115 Uiso 1 1 calc R U . A 1
C8 C 0.5665(2) 0.5869(2) 0.1676(3) 0.0652(10) Uani 1 1 d . . . A 1
H8A H 0.541138 0.536664 0.146887 0.098 Uiso 1 1 calc R U . A 1
H8B H 0.544023 0.625585 0.118856 0.098 Uiso 1 1 calc R U . A 1
H8C H 0.558438 0.603431 0.222885 0.098 Uiso 1 1 calc R U . A 1
C9 C 0.6925(2) 0.6587(2) 0.2190(3) 0.0608(10) Uani 1 1 d . . . A 1
H9A H 0.683274 0.677031 0.272847 0.091 Uiso 1 1 calc R U . A 1
H9B H 0.669968 0.695613 0.168245 0.091 Uiso 1 1 calc R U . A 1
H9C H 0.748750 0.654344 0.234421 0.091 Uiso 1 1 calc R U . A 1
C10 C 0.66865(19) 0.41312(18) 0.5153(2) 0.0447(7) Uani 1 1 d . . . A 1
H10 H 0.613414 0.409823 0.487374 0.054 Uiso 1 1 calc R U . A 1
C11 C 0.7135(2) 0.37806(19) 0.5964(2) 0.0505(8) Uani 1 1 d . . . A 1
H11 H 0.695645 0.346645 0.634045 0.061 Uiso 1 1 calc R U . A 1
C12 C 0.7915(2) 0.39796(17) 0.6131(2) 0.0461(8) Uani 1 1 d . . . A 1
H12 H 0.836428 0.382626 0.664429 0.055 Uiso 1 1 calc R U . A 1
C13 C 0.78999(17) 0.44402(16) 0.5404(2) 0.0382(7) Uani 1 1 d . . . A 1
C14 C 0.85565(17) 0.47630(18) 0.5170(2) 0.0452(7) Uani 1 1 d . . . A 1
H14A H 0.899724 0.490025 0.574714 0.054 Uiso 1 1 calc R U . A 1
H14B H 0.873960 0.435611 0.485600 0.054 Uiso 1 1 calc R U . A 1
C15 C 0.8806(2) 0.6147(2) 0.5015(3) 0.0603(10) Uani 1 1 d . . . A 1
C16 C 0.8732(3) 0.6354(2) 0.5923(3) 0.0808(13) Uani 1 1 d . . . A 1
H16A H 0.818914 0.648736 0.580623 0.121 Uiso 1 1 calc R U . A 1
H16B H 0.906815 0.679928 0.620398 0.121 Uiso 1 1 calc R U . A 1
H16C H 0.889154 0.590891 0.634209 0.121 Uiso 1 1 calc R U . A 1
C17 C 0.9667(2) 0.6022(3) 0.5169(4) 0.0879(16) Uani 1 1 d . . . A 1
H17A H 0.987506 0.558067 0.558489 0.132 Uiso 1 1 calc R U . A 1
H17B H 0.996621 0.648997 0.544199 0.132 Uiso 1 1 calc R U . A 1
H17C H 0.970896 0.591439 0.457803 0.132 Uiso 1 1 calc R U . A 1
C18 C 0.8508(2) 0.6836(2) 0.4366(3) 0.0698(11) Uani 1 1 d . . . A 1
H18A H 0.856086 0.672379 0.378219 0.105 Uiso 1 1 calc R U . A 1
H18B H 0.881465 0.729916 0.464617 0.105 Uiso 1 1 calc R U . A 1
H18C H 0.795861 0.692931 0.425303 0.105 Uiso 1 1 calc R U . A 1
C19 C 0.8972(3) 0.5462(3) 0.2536(3) 0.0758(12) Uani 1 1 d . . . A 1
H19A H 0.948638 0.524908 0.293507 0.091 Uiso 1 1 calc R U . A 1
H19B H 0.880358 0.515668 0.195914 0.091 Uiso 1 1 calc R U . A 1
C20 C 0.9137(3) 0.6243(3) 0.2281(4) 0.0966(16) Uani 1 1 d . . . A 1
H20A H 0.936735 0.655459 0.285040 0.116 Uiso 1 1 calc R U . A 1
H20B H 0.863461 0.648898 0.189838 0.116 Uiso 1 1 calc R U . A 1
C21 C 0.9696(3) 0.6291(3) 0.1743(4) 0.0948(15) Uani 1 1 d . . . A 1
H21A H 0.981780 0.684312 0.168036 0.114 Uiso 1 1 calc R U . A 1
H21B H 1.019205 0.602455 0.210418 0.114 Uiso 1 1 calc R U . A 1
C22 C 0.9381(5) 0.5963(5) 0.0884(5) 0.162(4) Uani 1 1 d . . . A 1
H22A H 0.938987 0.539590 0.094295 0.242 Uiso 1 1 calc R U . A 1
H22B H 0.968524 0.611826 0.052392 0.242 Uiso 1 1 calc R U . A 1
H22C H 0.884063 0.613892 0.057333 0.242 Uiso 1 1 calc R U . A 1
C23 C 0.6428(2) 0.6351(2) 0.4512(3) 0.0639(10) Uani 1 1 d . . . A 1
H23A H 0.600769 0.604212 0.458829 0.077 Uiso 1 1 calc R U . A 1
H23B H 0.678329 0.650837 0.513803 0.077 Uiso 1 1 calc R U . A 1
C24 C 0.6047(3) 0.7093(3) 0.4021(3) 0.0733(11) Uani 1 1 d . . . A 1
H24A H 0.646675 0.745792 0.404648 0.088 Uiso 1 1 calc R U . A 1
H24B H 0.575151 0.696573 0.336552 0.088 Uiso 1 1 calc R U . A 1
C25 C 0.5501(3) 0.7517(3) 0.4373(3) 0.0758(12) Uani 1 1 d . . . A 1
H25A H 0.505004 0.717854 0.429953 0.091 Uiso 1 1 calc R U . A 1
H25B H 0.577737 0.762487 0.503792 0.091 Uiso 1 1 calc R U . A 1
C26 C 0.5210(3) 0.8268(3) 0.3874(3) 0.0879(14) Uani 1 1 d . . . A 1
H26A H 0.564933 0.862429 0.399216 0.132 Uiso 1 1 calc R U . A 1
H26B H 0.483165 0.850248 0.409350 0.132 Uiso 1 1 calc R U . A 1
H26C H 0.495849 0.816828 0.321217 0.132 Uiso 1 1 calc R U . A 1
N7 N 0.86510(18) 0.20430(17) 0.5528(2) 0.0561(7) Uani 1 1 d . . . A 1
N8 N 0.6868(2) 0.18231(19) 0.4662(3) 0.0711(9) Uani 1 1 d . . . A 1
C29A C 0.7240(7) 0.5975(6) 0.8151(5) 0.099(3) Uani 0.761(17) 1 d . . P B 1
H29A H 0.746280 0.593719 0.883068 0.119 Uiso 0.761(17) 1 d R U P B 1
H29B H 0.708318 0.652185 0.798773 0.119 Uiso 0.761(17) 1 d R U P B 1
C30A C 0.6539(9) 0.5464(7) 0.7799(8) 0.099(4) Uani 0.761(17) 1 d . . P B 1
H30A H 0.618836 0.559542 0.811889 0.118 Uiso 0.761(17) 1 d R U P B 1
H30B H 0.669426 0.491350 0.793096 0.118 Uiso 0.761(17) 1 d R U P B 1
N5 N 0.7872(2) 0.5761(2) 0.7795(2) 0.0802(11) Uani 1 1 d . . . B 2
N6 N 0.6122(2) 0.5577(2) 0.6822(2) 0.0760(10) Uani 1 1 d . U . B 2
C27 C 0.8345(4) 0.6450(3) 0.7998(4) 0.111(2) Uani 1 1 d . . . B 2
H27A H 0.857714 0.652957 0.866591 0.166 Uiso 1 1 calc R U . B 2
H27B H 0.802058 0.689918 0.770494 0.166 Uiso 1 1 calc R U . B 2
H27C H 0.876027 0.639228 0.776305 0.166 Uiso 1 1 calc R U . B 2
C28 C 0.8355(5) 0.5104(3) 0.8205(4) 0.151(4) Uani 1 1 d . . . B 2
H28A H 0.882254 0.511773 0.806016 0.227 Uiso 1 1 calc R U . B 2
H28B H 0.806420 0.462504 0.796266 0.227 Uiso 1 1 calc R U . B 2
H28C H 0.850706 0.512168 0.887437 0.227 Uiso 1 1 calc R U . B 2
C29B C 0.7468(13) 0.5427(14) 0.8256(11) 0.075(8) Uani 0.239(17) 1 d . . P B 2
H29C H 0.772692 0.551294 0.892804 0.090 Uiso 0.239(17) 1 calc R U P B 2
H29D H 0.739878 0.486286 0.813208 0.090 Uiso 0.239(17) 1 calc R U P B 2
C30B C 0.666(3) 0.587(3) 0.784(2) 0.087(10) Uani 0.239(17) 1 d . U P B 2
H30C H 0.676660 0.643559 0.781301 0.105 Uiso 0.239(17) 1 calc R U P B 2
H30D H 0.637854 0.580446 0.825177 0.105 Uiso 0.239(17) 1 calc R U P B 2
C31 C 0.5662(3) 0.6281(3) 0.6548(3) 0.0841(13) Uani 1 1 d . . . . .
H31A H 0.529413 0.630629 0.685768 0.126 Uiso 1 1 calc R U . B 2
H31B H 0.537267 0.627860 0.588037 0.126 Uiso 1 1 calc R U . B 2
H31C H 0.600798 0.673342 0.672213 0.126 Uiso 1 1 calc R U . B 2
C32 C 0.5586(4) 0.4925(3) 0.6564(5) 0.125(2) Uani 1 1 d . . . . .
H32A H 0.587556 0.444133 0.678113 0.188 Uiso 1 1 calc R U . B 2
H32B H 0.531969 0.490834 0.589231 0.188 Uiso 1 1 calc R U . B 2
H32C H 0.519932 0.498641 0.684262 0.188 Uiso 1 1 calc R U . B 2
C33 C 0.9109(3) 0.2318(3) 0.6445(3) 0.0807(13) Uani 1 1 d . . . . .
H33A H 0.876224 0.245774 0.675779 0.121 Uiso 1 1 calc R U . A 1
H33B H 0.941009 0.277491 0.640675 0.121 Uiso 1 1 calc R U . A 1
H33C H 0.946699 0.190737 0.679141 0.121 Uiso 1 1 calc R U . A 1
C34 C 0.9180(3) 0.1838(3) 0.5086(3) 0.0973(18) Uani 1 1 d . . . . .
H34A H 0.949642 0.229076 0.507760 0.146 Uiso 1 1 calc R U . A 1
H34B H 0.887981 0.166827 0.445422 0.146 Uiso 1 1 calc R U . A 1
H34C H 0.952197 0.141534 0.542892 0.146 Uiso 1 1 calc R U . A 1
C35 C 0.8180(3) 0.1383(3) 0.5579(4) 0.1099(19) Uani 1 1 d . U . . .
H35A H 0.808707 0.144165 0.615432 0.132 Uiso 1 1 calc R U . A 1
H35B H 0.850757 0.091391 0.565564 0.132 Uiso 1 1 calc R U . A 1
C36 C 0.7425(5) 0.1210(4) 0.4849(6) 0.063(2) Uani 0.5 1 d . . P A .
H36A H 0.750802 0.109006 0.427756 0.075 Uiso 0.5 1 calc R U P C 1
H36B H 0.720689 0.073971 0.502228 0.075 Uiso 0.5 1 calc DR U P C 1
C37 C 0.6332(3) 0.1931(3) 0.5101(3) 0.0792(13) Uani 1 1 d . . . . .
H37A H 0.607126 0.143742 0.510782 0.119 Uiso 1 1 calc R U . A 1
H37B H 0.594274 0.231966 0.476284 0.119 Uiso 1 1 calc R U . A 1
H37C H 0.661421 0.210843 0.573413 0.119 Uiso 1 1 calc R U . A 1
C38 C 0.6442(4) 0.1502(4) 0.3779(5) 0.147(3) Uani 1 1 d . . . . .
H38A H 0.644906 0.093455 0.382165 0.220 Uiso 1 1 calc DR U . A 1
H38B H 0.668209 0.166402 0.335071 0.220 Uiso 1 1 calc R U . A 1
H38C H 0.590236 0.168738 0.355577 0.220 Uiso 1 1 calc R U . A 1
C36B C 0.7490(5) 0.1421(5) 0.5558(7) 0.072(2) Uani 0.5 1 d . U P . .

loop_
_atom_site_aniso_label
_atom_site_aniso_U_11
_atom_site_aniso_U_22
_atom_site_aniso_U_33
_atom_site_aniso_U_23
_atom_site_aniso_U_13
_atom_site_aniso_U_12
Mg1 0.0427(6) 0.0361(6) 0.0670(7) 0.0132(5) 0.0243(5) 0.0056(4)
Mg2 0.0366(5) 0.0372(6) 0.0464(6) 0.0068(4) 0.0103(4) 0.0063(4)
Na1 0.0409(6) 0.0347(6) 0.0387(6) -0.0048(5) 0.0162(5) -0.0032(5)
Na2 0.0662(9) 0.0506(8) 0.0506(8) -0.0110(6) 0.0184(7) -0.0004(6)
N1 0.0437(14) 0.0361(13) 0.0488(15) 0.0047(11) 0.0193(12) 0.0047(11)
N2 0.0426(14) 0.0393(14) 0.0471(15) 0.0086(11) 0.0112(12) 0.0113(11)
N3 0.0338(13) 0.0356(13) 0.0417(13) 0.0001(10) 0.0092(11) -0.0005(10)
N4 0.0352(13) 0.0312(13) 0.0570(16) 0.0089(11) 0.0074(12) -0.0005(10)
C1 0.0489(17) 0.0417(17) 0.0406(16) 0.0063(13) 0.0225(14) 0.0116(14)
C2 0.062(2) 0.0356(16) 0.0347(16) -0.0015(12) 0.0151(14) 0.0053(14)
C3 0.0508(19) 0.0442(18) 0.0381(16) -0.0044(13) 0.0067(14) -0.0004(14)
C4 0.0433(16) 0.0407(16) 0.0339(15) 0.0027(12) 0.0114(13) 0.0044(13)
C5 0.0431(17) 0.0474(19) 0.054(2) 0.0027(15) 0.0095(15) 0.0064(14)
C6 0.061(2) 0.0499(19) 0.0451(18) 0.0086(15) 0.0146(16) 0.0219(16)
C7 0.109(4) 0.067(3) 0.056(2) 0.0102(19) 0.034(2) 0.030(2)
C8 0.059(2) 0.068(2) 0.053(2) 0.0066(18) 0.0043(17) 0.0282(19)
C9 0.073(2) 0.048(2) 0.059(2) 0.0165(17) 0.0227(19) 0.0210(18)
C10 0.0445(17) 0.0405(17) 0.0499(18) -0.0035(14) 0.0190(15) -0.0051(14)
C11 0.067(2) 0.0372(17) 0.0505(19) 0.0003(14) 0.0268(17) -0.0055(15)
C12 0.058(2) 0.0330(16) 0.0401(17) 0.0017(12) 0.0107(14) 0.0050(14)
C13 0.0375(15) 0.0268(14) 0.0416(16) -0.0026(11) 0.0055(13) -0.0003(11)
C14 0.0350(15) 0.0345(16) 0.0566(19) 0.0064(14) 0.0071(14) 0.0019(12)
C15 0.0476(19) 0.0407(18) 0.074(3) 0.0106(17) 0.0028(17) -0.0078(15)
C16 0.092(3) 0.045(2) 0.076(3) -0.0046(19) 0.000(2) -0.012(2)
C17 0.046(2) 0.061(2) 0.129(4) 0.029(3) 0.002(2) -0.0184(19)
C18 0.068(2) 0.0376(19) 0.090(3) 0.0126(18) 0.014(2) -0.0070(17)
C19 0.071(3) 0.069(3) 0.095(3) 0.030(2) 0.041(2) 0.006(2)
C20 0.100(4) 0.083(3) 0.122(4) 0.004(3) 0.059(3) -0.018(3)
C21 0.093(3) 0.105(4) 0.089(4) 0.008(3) 0.037(3) -0.028(3)
C22 0.188(7) 0.214(9) 0.100(5) -0.020(5) 0.074(5) -0.115(7)
C23 0.068(2) 0.056(2) 0.066(2) 0.0032(18) 0.0250(19) 0.0102(18)
C24 0.079(3) 0.071(3) 0.076(3) 0.006(2) 0.036(2) 0.015(2)
C25 0.085(3) 0.074(3) 0.071(3) 0.005(2) 0.033(2) 0.023(2)
C26 0.079(3) 0.104(4) 0.082(3) 0.017(3) 0.032(3) 0.022(3)
N7 0.0588(18) 0.0535(17) 0.0585(18) 0.0002(14) 0.0252(15) 0.0079(14)
N8 0.064(2) 0.0540(19) 0.108(3) -0.0036(18) 0.048(2) -0.0066(16)
C29A 0.142(8) 0.096(7) 0.049(4) -0.009(4) 0.025(5) 0.021(6)
C30A 0.129(9) 0.104(8) 0.079(6) 0.026(6) 0.057(6) 0.029(8)
N5 0.106(3) 0.068(2) 0.052(2) -0.0143(17) 0.013(2) -0.003(2)
N6 0.097(3) 0.081(2) 0.063(2) 0.0115(18) 0.045(2) 0.015(2)
C27 0.147(5) 0.066(3) 0.083(3) -0.035(3) 0.004(3) -0.012(3)
C28 0.249(9) 0.073(3) 0.063(3) -0.015(3) -0.017(4) 0.041(5)
C29B 0.109(17) 0.058(14) 0.038(9) 0.004(8) 0.005(9) 0.034(11)
C30B 0.09(2) 0.12(3) 0.054(11) 0.017(13) 0.029(9) 0.03(2)
C31 0.091(3) 0.085(3) 0.084(3) 0.008(3) 0.042(3) 0.012(3)
C32 0.174(6) 0.086(4) 0.177(6) 0.008(4) 0.136(6) -0.005(4)
C33 0.070(3) 0.099(3) 0.065(3) 0.007(2) 0.017(2) 0.028(2)
C34 0.104(4) 0.123(4) 0.074(3) 0.028(3) 0.046(3) 0.069(3)
C35 0.107(4) 0.067(3) 0.127(4) 0.037(3) 0.013(3) 0.002(3)
C36 0.076(5) 0.041(4) 0.077(6) -0.005(4) 0.036(5) -0.013(4)
C37 0.086(3) 0.089(3) 0.074(3) -0.017(2) 0.043(2) -0.039(3)
C38 0.202(7) 0.127(5) 0.189(7) -0.111(5) 0.161(6) -0.119(5)
C36B 0.055(4) 0.061(4) 0.100(6) 0.031(4) 0.030(4) -0.006(4)

loop_
_atom_type_symbol
_atom_type_description
_atom_type_scat_dispersion_real
_atom_type_scat_dispersion_imag
_atom_type_scat_source
C C 0.0033 0.0016 'International Tables Vol C Tables 4.2.6.8 and 6.1.1.4'
H H 0.0000 0.0000 'International Tables Vol C Tables 4.2.6.8 and 6.1.1.4'
N N 0.0061 0.0033 'International Tables Vol C Tables 4.2.6.8 and 6.1.1.4'
Na Na 0.0362 0.0249 'International Tables Vol C Tables 4.2.6.8 and 6.1.1.4'
Mg Mg 0.0486 0.0363 'International Tables Vol C Tables 4.2.6.8 and 6.1.1.4'

loop_
_geom_angle_atom_site_label_1
_geom_angle_atom_site_label_2
_geom_angle_atom_site_label_3
_geom_angle
_geom_angle_site_symmetry_1
_geom_angle_site_symmetry_3
_geom_angle_publ_flag
N1 Mg1 N4 105.46(10) . . ?
N1 Mg1 N2 82.94(10) . . ?
N4 Mg1 N2 93.00(10) . . ?
N1 Mg1 C19 114.22(15) . . ?
N4 Mg1 C19 124.22(16) . . ?
N2 Mg1 C19 128.31(15) . . ?
N1 Mg1 Mg2 95.17(8) . . ?
N4 Mg1 Mg2 47.01(7) . . ?
N2 Mg1 Mg2 46.00(8) . . ?
C19 Mg1 Mg2 149.92(13) . . ?
N2 Mg2 N3 109.71(11) . . ?
N2 Mg2 N4 96.06(11) . . ?
N3 Mg2 N4 84.27(10) . . ?
N2 Mg2 C23 129.68(13) . . ?
N3 Mg2 C23 103.37(13) . . ?
N4 Mg2 C23 124.49(14) . . ?
N2 Mg2 C13 115.80(10) . . ?
N3 Mg2 C13 27.15(9) . . ?
N4 Mg2 C13 58.02(9) . . ?
C23 Mg2 C13 111.04(13) . . ?
N2 Mg2 Mg1 48.22(8) . . ?
N3 Mg2 Mg1 99.45(8) . . ?
N4 Mg2 Mg1 47.84(8) . . ?
C23 Mg2 Mg1 154.98(12) . . ?
C13 Mg2 Mg1 85.26(7) . . ?
N2 Mg2 Na2 161.14(9) . . ?
N3 Mg2 Na2 52.62(7) . . ?
N4 Mg2 Na2 89.04(9) . . ?
C23 Mg2 Na2 58.49(11) . . ?
C13 Mg2 Na2 52.57(7) . . ?
Mg1 Mg2 Na2 133.52(5) . . ?
N8 Na1 N7 74.27(11) . . ?
N8 Na1 C2 96.61(12) . . ?
N7 Na1 C2 94.63(10) . . ?
N8 Na1 C13 135.09(11) . . ?
N7 Na1 C13 109.10(10) . . ?
C2 Na1 C13 126.71(10) . . ?
N8 Na1 C3 93.72(12) . . ?
N7 Na1 C3 122.76(10) . . ?
C2 Na1 C3 30.07(10) . . ?
C13 Na1 C3 117.17(10) . . ?
N8 Na1 N3 123.25(10) . . ?
N7 Na1 N3 136.18(9) . . ?
C2 Na1 N3 119.29(9) . . ?
C13 Na1 N3 28.55(8) . . ?
C3 Na1 N3 97.60(9) . . ?
N8 Na1 C1 124.01(11) . . ?
N7 Na1 C1 94.52(10) . . ?
C2 Na1 C1 28.43(10) . . ?
C13 Na1 C1 100.70(10) . . ?
C3 Na1 C1 46.70(10) . . ?
N3 Na1 C1 102.91(9) . . ?
N8 Na1 C12 110.27(11) . . ?
N7 Na1 C12 90.29(10) . . ?
C2 Na1 C12 152.99(11) . . ?
C13 Na1 C12 28.56(9) . . ?
C3 Na1 C12 143.98(10) . . ?
N3 Na1 C12 46.88(8) . . ?
C1 Na1 C12 124.74(10) . . ?
N8 Na1 C10 96.42(10) . . ?
N7 Na1 C10 128.82(10) . . ?
C2 Na1 C10 136.54(10) . . ?
C13 Na1 C10 45.28(9) . . ?
C3 Na1 C10 107.79(10) . . ?
N3 Na1 C10 27.56(8) . . ?
C1 Na1 C10 128.73(9) . . ?
C12 Na1 C10 45.04(9) . . ?
N8 Na1 C4 118.24(12) . . ?
N7 Na1 C4 138.01(10) . . ?
C2 Na1 C4 46.44(9) . . ?
C13 Na1 C4 89.71(9) . . ?
C3 Na1 C4 27.66(9) . . ?
N3 Na1 C4 73.55(8) . . ?
C1 Na1 C4 44.19(9) . . ?
C12 Na1 C4 117.48(9) . . ?
C10 Na1 C4 91.28(9) . . ?
N8 Na1 C11 89.12(11) . . ?
N7 Na1 C11 102.16(10) . . ?
C2 Na1 C11 163.18(10) . . ?
C13 Na1 C11 45.98(9) . . ?
C3 Na1 C11 134.04(10) . . ?
N3 Na1 C11 45.81(8) . . ?
C1 Na1 C11 146.10(10) . . ?
C12 Na1 C11 27.87(9) . . ?
C10 Na1 C11 26.66(9) . . ?
C4 Na1 C11 117.13(9) . . ?
N8 Na1 N1 138.84(11) . . ?
N7 Na1 N1 118.23(9) . . ?
C2 Na1 N1 46.19(8) . . ?
C13 Na1 N1 80.79(9) . . ?
C3 Na1 N1 45.62(9) . . ?
N3 Na1 N1 76.77(7) . . ?
C1 Na1 N1 26.88(8) . . ?
C12 Na1 N1 108.74(9) . . ?
C10 Na1 N1 101.87(8) . . ?
C4 Na1 N1 26.34(8) . . ?
C11 Na1 N1 122.01(9) . . ?
N3 Na2 C10 29.98(9) . . ?
N3 Na2 C13 29.24(8) . . ?
C10 Na2 C13 47.47(9) . . ?
N3 Na2 C11 48.27(9) . . ?
C10 Na2 C11 28.29(10) . . ?
C13 Na2 C11 46.92(9) . . ?
N3 Na2 C12 47.62(8) . . ?
C10 Na2 C12 46.61(10) . . ?
C13 Na2 C12 28.05(9) . . ?
C11 Na2 C12 28.27(9) . . ?
N3 Na2 Mg2 39.01(6) . . ?
C10 Na2 Mg2 64.76(7) . . ?
C13 Na2 Mg2 54.77(7) . . ?
C11 Na2 Mg2 87.25(8) . . ?
C12 Na2 Mg2 81.66(7) . . ?
C4 N1 C1 106.0(3) . . ?
C4 N1 Mg1 112.83(19) . . ?
C1 N1 Mg1 140.9(2) . . ?
C4 N1 Na1 74.38(16) . . ?
C1 N1 Na1 69.48(16) . . ?
Mg1 N1 Na1 124.76(11) . . ?
C5 N2 C6 111.8(3) . . ?
C5 N2 Mg2 108.1(2) . . ?
C6 N2 Mg2 120.6(2) . . ?
C5 N2 Mg1 109.48(18) . . ?
C6 N2 Mg1 118.4(2) . . ?
Mg2 N2 Mg1 85.78(10) . . ?
C13 N3 C10 105.9(2) . . ?
C13 N3 Mg2 108.64(18) . . ?
C10 N3 Mg2 139.1(2) . . ?
C13 N3 Na2 80.35(17) . . ?
C10 N3 Na2 76.49(17) . . ?
Mg2 N3 Na2 88.37(9) . . ?
C13 N3 Na1 72.42(15) . . ?
C10 N3 Na1 81.40(17) . . ?
Mg2 N3 Na1 129.70(12) . . ?
Na2 N3 Na1 138.39(10) . . ?
C15 N4 C14 111.6(2) . . ?
C15 N4 Mg2 119.8(2) . . ?
C14 N4 Mg2 108.52(18) . . ?
C15 N4 Mg1 120.5(2) . . ?
C14 N4 Mg1 108.4(2) . . ?
Mg2 N4 Mg1 85.15(10) . . ?
C2 C1 N1 111.2(3) . . ?
C2 C1 Na1 69.86(18) . . ?
N1 C1 Na1 83.64(17) . . ?
C2 C1 H1 123.8 . . ?
N1 C1 H1 123.8 . . ?
Na1 C1 H1 123.8 . . ?
C1 C2 C3 105.9(3) . . ?
C1 C2 Na1 81.71(18) . . ?
C3 C2 Na1 77.61(18) . . ?
C1 C2 H2 125.0 . . ?
C3 C2 H2 125.0 . . ?
Na1 C2 H2 125.0 . . ?
C4 C3 C2 106.5(3) . . ?
C4 C3 Na1 83.93(18) . . ?
C2 C3 Na1 72.32(17) . . ?
C4 C3 H3 125.2 . . ?
C2 C3 H3 125.2 . . ?
Na1 C3 H3 125.2 . . ?
N1 C4 C3 110.5(3) . . ?
N1 C4 C5 120.6(3) . . ?
C3 C4 C5 128.9(3) . . ?
N1 C4 Na1 79.28(16) . . ?
C3 C4 Na1 68.41(17) . . ?
C5 C4 Na1 121.5(2) . . ?
N2 C5 C4 114.0(3) . . ?
N2 C5 H5A 108.8 . . ?
C4 C5 H5A 108.8 . . ?
N2 C5 H5B 108.8 . . ?
C4 C5 H5B 108.8 . . ?
H5A C5 H5B 107.7 . . ?
N2 C6 C9 107.7(3) . . ?
N2 C6 C8 111.8(3) . . ?
C9 C6 C8 108.7(3) . . ?
N2 C6 C7 111.8(3) . . ?
C9 C6 C7 107.5(3) . . ?
C8 C6 C7 109.2(3) . . ?
C6 C7 H7A 109.5 . . ?
C6 C7 H7B 109.5 . . ?
H7A C7 H7B 109.5 . . ?
C6 C7 H7C 109.5 . . ?
H7A C7 H7C 109.5 . . ?
H7B C7 H7C 109.5 . . ?
C6 C8 H8A 109.5 . . ?
C6 C8 H8B 109.5 . . ?
H8A C8 H8B 109.5 . . ?
C6 C8 H8C 109.5 . . ?
H8A C8 H8C 109.5 . . ?
H8B C8 H8C 109.5 . . ?
C6 C9 H9A 109.5 . . ?
C6 C9 H9B 109.5 . . ?
H9A C9 H9B 109.5 . . ?
C6 C9 H9C 109.5 . . ?
H9A C9 H9C 109.5 . . ?
H9B C9 H9C 109.5 . . ?
C11 C10 N3 111.0(3) . . ?
C11 C10 Na2 83.3(2) . . ?
N3 C10 Na2 73.53(16) . . ?
C11 C10 Na1 78.1(2) . . ?
N3 C10 Na1 71.04(16) . . ?
Na2 C10 Na1 130.26(12) . . ?
C11 C10 H10 124.5 . . ?
N3 C10 H10 124.5 . . ?
Na2 C10 H10 110.7 . . ?
Na1 C10 H10 117.9 . . ?
C10 C11 C12 106.2(3) . . ?
C10 C11 Na2 68.44(18) . . ?
C12 C11 Na2 77.54(18) . . ?
C10 C11 Na1 75.22(19) . . ?
C12 C11 Na1 70.81(18) . . ?
Na2 C11 Na1 121.77(12) . . ?
C10 C11 H11 126.9 . . ?
C12 C11 H11 126.9 . . ?
Na2 C11 H11 119.1 . . ?
Na1 C11 H11 119.1 . . ?
C13 C12 C11 107.0(3) . . ?
C13 C12 Na1 71.20(17) . . ?
C11 C12 Na1 81.31(19) . . ?
C13 C12 Na2 70.41(17) . . ?
C11 C12 Na2 74.19(19) . . ?
Na1 C12 Na2 125.11(12) . . ?
C13 C12 H12 126.5 . . ?
C11 C12 H12 126.5 . . ?
Na1 C12 H12 113.4 . . ?
Na2 C12 H12 120.7 . . ?
N3 C13 C12 109.9(3) . . ?
N3 C13 C14 119.2(3) . . ?
C12 C13 C14 130.7(3) . . ?
N3 C13 Na1 79.03(15) . . ?
C12 C13 Na1 80.23(17) . . ?
C14 C13 Na1 103.73(19) . . ?
N3 C13 Na2 70.41(16) . . ?
C12 C13 Na2 81.55(19) . . ?
C14 C13 Na2 118.27(19) . . ?
Na1 C13 Na2 136.20(12) . . ?
N3 C13 Mg2 44.20(13) . . ?
C12 C13 Mg2 148.3(2) . . ?
C14 C13 Mg2 78.96(16) . . ?
Na1 C13 Mg2 105.93(10) . . ?
Na2 C13 Mg2 72.66(8) . . ?
N4 C14 C13 112.9(2) . . ?
N4 C14 H14A 109.0 . . ?
C13 C14 H14A 109.0 . . ?
N4 C14 H14B 109.0 . . ?
C13 C14 H14B 109.0 . . ?
H14A C14 H14B 107.8 . . ?
N4 C15 C18 107.8(3) . . ?
N4 C15 C16 112.0(3) . . ?
C18 C15 C16 107.8(3) . . ?
N4 C15 C17 111.3(3) . . ?
C18 C15 C17 107.6(3) . . ?
C16 C15 C17 110.3(4) . . ?
C15 C16 H16A 109.5 . . ?
C15 C16 H16B 109.5 . . ?
H16A C16 H16B 109.5 . . ?
C15 C16 H16C 109.5 . . ?
H16A C16 H16C 109.5 . . ?
H16B C16 H16C 109.5 . . ?
C15 C17 H17A 109.5 . . ?
C15 C17 H17B 109.5 . . ?
H17A C17 H17B 109.5 . . ?
C15 C17 H17C 109.5 . . ?
H17A C17 H17C 109.5 . . ?
H17B C17 H17C 109.5 . . ?
C15 C18 H18A 109.5 . . ?
C15 C18 H18B 109.5 . . ?
H18A C18 H18B 109.5 . . ?
C15 C18 H18C 109.5 . . ?
H18A C18 H18C 109.5 . . ?
H18B C18 H18C 109.5 . . ?
C20 C19 Mg1 128.6(3) . . ?
C20 C19 H19A 105.1 . . ?
Mg1 C19 H19A 105.1 . . ?
C20 C19 H19B 105.1 . . ?
Mg1 C19 H19B 105.1 . . ?
H19A C19 H19B 105.9 . . ?
C19 C20 C21 116.4(5) . . ?
C19 C20 H20A 108.2 . . ?
C21 C20 H20A 108.2 . . ?
C19 C20 H20B 108.2 . . ?
C21 C20 H20B 108.2 . . ?
H20A C20 H20B 107.3 . . ?
C22 C21 C20 112.7(5) . . ?
C22 C21 H21A 109.0 . . ?
C20 C21 H21A 109.0 . . ?
C22 C21 H21B 109.0 . . ?
C20 C21 H21B 109.0 . . ?
H21A C21 H21B 107.8 . . ?
C21 C22 H22A 109.5 . . ?
C21 C22 H22B 109.5 . . ?
H22A C22 H22B 109.5 . . ?
C21 C22 H22C 109.5 . . ?
H22A C22 H22C 109.5 . . ?
H22B C22 H22C 109.5 . . ?
C24 C23 Mg2 124.8(3) . . ?
C24 C23 H23A 106.1 . . ?
Mg2 C23 H23A 106.1 . . ?
C24 C23 H23B 106.1 . . ?
Mg2 C23 H23B 106.1 . . ?
H23A C23 H23B 106.3 . . ?
C25 C24 C23 117.8(4) . . ?
C25 C24 H24A 107.9 . . ?
C23 C24 H24A 107.9 . . ?
C25 C24 H24B 107.9 . . ?
C23 C24 H24B 107.9 . . ?
H24A C24 H24B 107.2 . . ?
C26 C25 C24 112.4(4) . . ?
C26 C25 H25A 109.1 . . ?
C24 C25 H25A 109.1 . . ?
C26 C25 H25B 109.1 . . ?
C24 C25 H25B 109.1 . . ?
H25A C25 H25B 107.9 . . ?
C25 C26 H26A 109.5 . . ?
C25 C26 H26B 109.5 . . ?
H26A C26 H26B 109.5 . . ?
C25 C26 H26C 109.5 . . ?
H26A C26 H26C 109.5 . . ?
H26B C26 H26C 109.5 . . ?
C33 N7 C34 108.1(4) . . ?
C33 N7 C35 109.7(4) . . ?
C34 N7 C35 111.6(4) . . ?
C33 N7 Na1 113.6(2) . . ?
C34 N7 Na1 111.5(2) . . ?
C35 N7 Na1 102.2(3) . . ?
C38 N8 C37 107.1(4) . . ?
C38 N8 C36 90.1(5) . . ?
C37 N8 C36 125.6(5) . . ?
C38 N8 Na1 111.3(3) . . ?
C37 N8 Na1 115.2(3) . . ?
C36 N8 Na1 104.5(3) . . ?
C30A C29A H29A 107.8 . . ?
C30A C29A H29B 109.7 . . ?
H29A C29A H29B 107.6 . . ?
C29A C30A H30A 109.1 . . ?
C29A C30A H30B 110.2 . . ?
H30A C30A H30B 107.9 . . ?
C29B N5 C28 78.7(10) . . ?
C29B N5 C27 130.3(10) . . ?
C28 N5 C27 109.1(5) . . ?
C32 N6 C31 107.4(4) . . ?
C32 N6 C30B 128.6(16) . . ?
C31 N6 C30B 95.8(14) . . ?
N5 C27 H27A 109.5 . . ?
N5 C27 H27B 109.5 . . ?
H27A C27 H27B 109.5 . . ?
N5 C27 H27C 109.5 . . ?
H27A C27 H27C 109.5 . . ?
H27B C27 H27C 109.5 . . ?
N5 C28 H28A 109.5 . . ?
N5 C28 H28B 109.5 . . ?
H28A C28 H28B 109.5 . . ?
N5 C28 H28C 109.5 . . ?
H28A C28 H28C 109.5 . . ?
H28B C28 H28C 109.5 . . ?
N5 C29B C30B 102(2) . . ?
N5 C29B H29C 111.5 . . ?
C30B C29B H29C 111.5 . . ?
N5 C29B H29D 111.5 . . ?
C30B C29B H29D 111.5 . . ?
H29C C29B H29D 109.3 . . ?
C29B C30B N6 113(3) . . ?
C29B C30B H30C 109.0 . . ?
N6 C30B H30C 109.0 . . ?
C29B C30B H30D 109.0 . . ?
N6 C30B H30D 109.0 . . ?
H30C C30B H30D 107.8 . . ?
N6 C31 H31A 109.5 . . ?
N6 C31 H31B 109.5 . . ?
H31A C31 H31B 109.5 . . ?
N6 C31 H31C 109.5 . . ?
H31A C31 H31C 109.5 . . ?
H31B C31 H31C 109.5 . . ?
N6 C32 H32A 109.5 . . ?
N6 C32 H32B 109.5 . . ?
H32A C32 H32B 109.5 . . ?
N6 C32 H32C 109.5 . . ?
H32A C32 H32C 109.5 . . ?
H32B C32 H32C 109.5 . . ?
N7 C33 H33A 109.5 . . ?
N7 C33 H33B 109.5 . . ?
H33A C33 H33B 109.5 . . ?
N7 C33 H33C 109.5 . . ?
H33A C33 H33C 109.5 . . ?
H33B C33 H33C 109.5 . . ?
N7 C34 H34A 109.5 . . ?
N7 C34 H34B 109.5 . . ?
H34A C34 H34B 109.5 . . ?
N7 C34 H34C 109.5 . . ?
H34A C34 H34C 109.5 . . ?
H34B C34 H34C 109.5 . . ?
N7 C35 C36 122.1(5) . . ?
N7 C35 H35A 106.8 . . ?
C36 C35 H35A 106.8 . . ?
N7 C35 H35B 106.8 . . ?
C36 C35 H35B 106.8 . . ?
H35A C35 H35B 106.7 . . ?
N8 C36 C35 114.3(6) . . ?
N8 C36 H36A 108.7 . . ?
C35 C36 H36A 108.7 . . ?
N8 C36 H36B 108.7 . . ?
C35 C36 H36B 108.7 . . ?
H36A C36 H36B 107.6 . . ?
N8 C37 H37A 109.5 . . ?
N8 C37 H37B 109.5 . . ?
H37A C37 H37B 109.5 . . ?
N8 C37 H37C 109.5 . . ?
H37A C37 H37C 109.5 . . ?
H37B C37 H37C 109.5 . . ?
N8 C38 H38A 109.5 . . ?
N8 C38 H38B 109.5 . . ?
H38A C38 H38B 109.5 . . ?
N8 C38 H38C 109.5 . . ?
H38A C38 H38C 109.5 . . ?
H38B C38 H38C 109.5 . . ?

loop_
_geom_bond_atom_site_label_1
_geom_bond_atom_site_label_2
_geom_bond_distance
_geom_bond_site_symmetry_2
_geom_bond_publ_flag
Mg1 N1 2.081(3) . ?
Mg1 N4 2.158(3) . ?
Mg1 N2 2.170(3) . ?
Mg1 C19 2.170(4) . ?
Mg1 Mg2 2.9014(15) . ?
Mg2 N2 2.093(3) . ?
Mg2 N3 2.098(3) . ?
Mg2 N4 2.130(3) . ?
Mg2 C23 2.176(4) . ?
Mg2 C13 2.852(3) . ?
Mg2 Na2 3.3325(18) . ?
Na1 N8 2.520(3) . ?
Na1 N7 2.585(3) . ?
Na1 C2 2.699(3) . ?
Na1 C13 2.740(3) . ?
Na1 C3 2.767(3) . ?
Na1 N3 2.821(3) . ?
Na1 C1 2.845(3) . ?
Na1 C12 2.852(3) . ?
Na1 C10 2.950(3) . ?
Na1 C4 2.959(3) . ?
Na1 C11 2.985(4) . ?
Na1 N1 3.019(3) . ?
Na2 N3 2.649(3) . ?
Na2 C10 2.686(3) . ?
Na2 C13 2.772(3) . ?
Na2 C11 2.868(3) . ?
Na2 C12 2.911(3) . ?
N1 C4 1.363(4) . ?
N1 C1 1.374(4) . ?
N2 C5 1.479(4) . ?
N2 C6 1.488(4) . ?
N3 C13 1.374(4) . ?
N3 C10 1.380(4) . ?
N4 C15 1.485(4) . ?
N4 C14 1.487(4) . ?
C1 C2 1.369(5) . ?
C1 H1 1.0000 . ?
C2 C3 1.419(5) . ?
C2 H2 1.0000 . ?
C3 C4 1.381(4) . ?
C3 H3 1.0000 . ?
C4 C5 1.515(4) . ?
C5 H5A 0.9900 . ?
C5 H5B 0.9900 . ?
C6 C9 1.527(5) . ?
C6 C8 1.538(5) . ?
C6 C7 1.547(5) . ?
C7 H7A 0.9800 . ?
C7 H7B 0.9800 . ?
C7 H7C 0.9800 . ?
C8 H8A 0.9800 . ?
C8 H8B 0.9800 . ?
C8 H8C 0.9800 . ?
C9 H9A 0.9800 . ?
C9 H9B 0.9800 . ?
C9 H9C 0.9800 . ?
C10 C11 1.369(5) . ?
C10 H10 0.9500 . ?
C11 C12 1.412(5) . ?
C11 H11 0.9500 . ?
C12 C13 1.384(4) . ?
C12 H12 0.9500 . ?
C13 C14 1.508(4) . ?
C14 H14A 0.9900 . ?
C14 H14B 0.9900 . ?
C15 C18 1.525(5) . ?
C15 C16 1.529(6) . ?
C15 C17 1.538(6) . ?
C16 H16A 0.9800 . ?
C16 H16B 0.9800 . ?
C16 H16C 0.9800 . ?
C17 H17A 0.9800 . ?
C17 H17B 0.9800 . ?
C17 H17C 0.9800 . ?
C18 H18A 0.9800 . ?
C18 H18B 0.9800 . ?
C18 H18C 0.9800 . ?
C19 C20 1.469(6) . ?
C19 H19A 0.9900 . ?
C19 H19B 0.9900 . ?
C20 C21 1.575(7) . ?
C20 H20A 0.9900 . ?
C20 H20B 0.9900 . ?
C21 C22 1.371(8) . ?
C21 H21A 0.9900 . ?
C21 H21B 0.9900 . ?
C22 H22A 0.9800 . ?
C22 H22B 0.9800 . ?
C22 H22C 0.9800 . ?
C23 C24 1.520(5) . ?
C23 H23A 0.9900 . ?
C23 H23B 0.9900 . ?
C24 C25 1.516(6) . ?
C24 H24A 0.9900 . ?
C24 H24B 0.9900 . ?
C25 C26 1.502(6) . ?
C25 H25A 0.9900 . ?
C25 H25B 0.9900 . ?
C26 H26A 0.9800 . ?
C26 H26B 0.9800 . ?
C26 H26C 0.9800 . ?
N7 C33 1.445(5) . ?
N7 C34 1.448(5) . ?
N7 C35 1.456(6) . ?
N8 C38 1.421(7) . ?
N8 C37 1.424(5) . ?
N8 C36 1.428(8) . ?
C29A C30A 1.490(18) . ?
C29A H29A 0.9900 . ?
C29A H29B 0.9900 . ?
C30A H30A 0.9900 . ?
C30A H30B 0.9900 . ?
N5 C29B 1.36(2) . ?
N5 C28 1.434(7) . ?
N5 C27 1.438(6) . ?
N6 C32 1.451(7) . ?
N6 C31 1.451(6) . ?
N6 C30B 1.61(4) . ?
C27 H27A 0.9800 . ?
C27 H27B 0.9800 . ?
C27 H27C 0.9800 . ?
C28 H28A 0.9800 . ?
C28 H28B 0.9800 . ?
C28 H28C 0.9800 . ?
C29B C30B 1.58(5) . ?
C29B H29C 0.9900 . ?
C29B H29D 0.9900 . ?
C30B H30C 0.9900 . ?
C30B H30D 0.9900 . ?
C31 H31A 0.9800 . ?
C31 H31B 0.9800 . ?
C31 H31C 0.9800 . ?
C32 H32A 0.9800 . ?
C32 H32B 0.9800 . ?
C32 H32C 0.9800 . ?
C33 H33A 0.9800 . ?
C33 H33B 0.9800 . ?
C33 H33C 0.9800 . ?
C34 H34A 0.9800 . ?
C34 H34B 0.9800 . ?
C34 H34C 0.9800 . ?
C35 C36 1.461(9) . ?
C35 H35A 0.9900 . ?
C35 H35B 0.9900 . ?
C36 H36A 0.9900 . ?
C36 H36B 0.9900 . ?
C37 H37A 0.9800 . ?
C37 H37B 0.9800 . ?
C37 H37C 0.9800 . ?
C38 H38A 0.9800 . ?
C38 H38B 0.9800 . ?
C38 H38C 0.9800 . ?

loop_
_geom_hbond_atom_site_label_D
_geom_hbond_atom_site_label_H
_geom_hbond_atom_site_label_A
_geom_hbond_distance_DH
_geom_hbond_distance_HA
_geom_hbond_distance_DA
_geom_hbond_angle_DHA
_geom_hbond_site_symmetry_A
_geom_hbond_publ_flag
C14^a H14B^a N1^a 0.99 2.69 3.320(4) 122.2 . yes
C14^a H14B^a N1^a 0.99 2.69 3.320(4) 122.2 . yes
C14^a H14B^a N1^a 0.99 2.69 3.320(4) 122.2 . yes
C14^a H14B^a N1^a 0.99 2.69 3.320(4) 122.2 . yes

loop_
_geom_torsion_atom_site_label_1
_geom_torsion_atom_site_label_2
_geom_torsion_atom_site_label_3
_geom_torsion_atom_site_label_4
_geom_torsion
_geom_torsion_site_symmetry_1
_geom_torsion_site_symmetry_2
_geom_torsion_site_symmetry_3
_geom_torsion_site_symmetry_4
_geom_torsion_publ_flag
C4 N1 C1 C2 -0.5(3) . . . . ?
Mg1 N1 C1 C2 -174.2(3) . . . . ?
Na1 N1 C1 C2 65.5(2) . . . . ?
C4 N1 C1 Na1 -66.0(2) . . . . ?
Mg1 N1 C1 Na1 120.3(3) . . . . ?
N1 C1 C2 C3 0.1(4) . . . . ?
Na1 C1 C2 C3 74.5(2) . . . . ?
N1 C1 C2 Na1 -74.4(2) . . . . ?
C1 C2 C3 C4 0.4(3) . . . . ?
Na1 C2 C3 C4 77.9(2) . . . . ?
C1 C2 C3 Na1 -77.5(2) . . . . ?
C1 N1 C4 C3 0.8(3) . . . . ?
Mg1 N1 C4 C3 176.4(2) . . . . ?
Na1 N1 C4 C3 -61.9(2) . . . . ?
C1 N1 C4 C5 -176.9(3) . . . . ?
Mg1 N1 C4 C5 -1.2(4) . . . . ?
Na1 N1 C4 C5 120.4(3) . . . . ?
C1 N1 C4 Na1 62.7(2) . . . . ?
Mg1 N1 C4 Na1 -121.64(15) . . . . ?
C2 C3 C4 N1 -0.7(4) . . . . ?
Na1 C3 C4 N1 68.8(2) . . . . ?
C2 C3 C4 C5 176.7(3) . . . . ?
Na1 C3 C4 C5 -113.8(3) . . . . ?
C2 C3 C4 Na1 -69.5(2) . . . . ?
C6 N2 C5 C4 136.9(3) . . . . ?
Mg2 N2 C5 C4 -88.2(3) . . . . ?
Mg1 N2 C5 C4 3.8(3) . . . . ?
N1 C4 C5 N2 -1.9(4) . . . . ?
C3 C4 C5 N2 -179.0(3) . . . . ?
Na1 C4 C5 N2 94.4(3) . . . . ?
C5 N2 C6 C9 176.4(3) . . . . ?
Mg2 N2 C6 C9 47.8(3) . . . . ?
Mg1 N2 C6 C9 -55.0(3) . . . . ?
C5 N2 C6 C8 57.1(4) . . . . ?
Mg2 N2 C6 C8 -71.5(3) . . . . ?
Mg1 N2 C6 C8 -174.3(2) . . . . ?
C5 N2 C6 C7 -65.8(4) . . . . ?
Mg2 N2 C6 C7 165.7(3) . . . . ?
Mg1 N2 C6 C7 62.8(4) . . . . ?
C13 N3 C10 C11 -0.2(3) . . . . ?
Mg2 N3 C10 C11 -147.1(3) . . . . ?
Na2 N3 C10 C11 -75.9(2) . . . . ?
Na1 N3 C10 C11 68.6(2) . . . . ?
C13 N3 C10 Na2 75.65(19) . . . . ?
Mg2 N3 C10 Na2 -71.2(3) . . . . ?
Na1 N3 C10 Na2 144.49(9) . . . . ?
C13 N3 C10 Na1 -68.85(18) . . . . ?
Mg2 N3 C10 Na1 144.3(3) . . . . ?
Na2 N3 C10 Na1 -144.49(9) . . . . ?
N3 C10 C11 C12 0.3(4) . . . . ?
Na2 C10 C11 C12 -69.1(2) . . . . ?
Na1 C10 C11 C12 64.5(2) . . . . ?
N3 C10 C11 Na2 69.5(2) . . . . ?
Na1 C10 C11 Na2 133.61(10) . . . . ?
N3 C10 C11 Na1 -64.1(2) . . . . ?
Na2 C10 C11 Na1 -133.61(10) . . . . ?
C10 C11 C12 C13 -0.3(4) . . . . ?
Na2 C11 C12 C13 -63.2(2) . . . . ?
Na1 C11 C12 C13 67.2(2) . . . . ?
C10 C11 C12 Na1 -67.5(2) . . . . ?
Na2 C11 C12 Na1 -130.38(9) . . . . ?
C10 C11 C12 Na2 62.9(2) . . . . ?
Na1 C11 C12 Na2 130.38(9) . . . . ?
C10 N3 C13 C12 0.0(3) . . . . ?
Mg2 N3 C13 C12 157.8(2) . . . . ?
Na2 N3 C13 C12 72.9(2) . . . . ?
Na1 N3 C13 C12 -75.3(2) . . . . ?
C10 N3 C13 C14 175.0(3) . . . . ?
Mg2 N3 C13 C14 -27.2(3) . . . . ?
Na2 N3 C13 C14 -112.2(2) . . . . ?
Na1 N3 C13 C14 99.7(3) . . . . ?
C10 N3 C13 Na1 75.3(2) . . . . ?
Mg2 N3 C13 Na1 -126.89(13) . . . . ?
Na2 N3 C13 Na1 148.15(9) . . . . ?
C10 N3 C13 Na2 -72.84(19) . . . . ?
Mg2 N3 C13 Na2 84.96(13) . . . . ?
Na1 N3 C13 Na2 -148.15(9) . . . . ?
C10 N3 C13 Mg2 -157.8(3) . . . . ?
Na2 N3 C13 Mg2 -84.96(13) . . . . ?
Na1 N3 C13 Mg2 126.89(13) . . . . ?
C11 C12 C13 N3 0.2(3) . . . . ?
Na1 C12 C13 N3 74.5(2) . . . . ?
Na2 C12 C13 N3 -65.5(2) . . . . ?
C11 C12 C13 C14 -174.0(3) . . . . ?
Na1 C12 C13 C14 -99.8(3) . . . . ?
Na2 C12 C13 C14 120.2(3) . . . . ?
C11 C12 C13 Na1 -74.3(2) . . . . ?
Na2 C12 C13 Na1 -140.00(9) . . . . ?
C11 C12 C13 Na2 65.7(2) . . . . ?
Na1 C12 C13 Na2 140.00(9) . . . . ?
C11 C12 C13 Mg2 30.3(5) . . . . ?
Na1 C12 C13 Mg2 104.6(4) . . . . ?
Na2 C12 C13 Mg2 -35.4(3) . . . . ?
C15 N4 C14 C13 120.2(3) . . . . ?
Mg2 N4 C14 C13 -13.9(3) . . . . ?
Mg1 N4 C14 C13 -104.9(3) . . . . ?
N3 C13 C14 N4 28.9(4) . . . . ?
C12 C13 C14 N4 -157.3(3) . . . . ?
Na1 C13 C14 N4 113.9(2) . . . . ?
Na2 C13 C14 N4 -53.3(3) . . . . ?
Mg2 C13 C14 N4 10.0(2) . . . . ?
C14 N4 C15 C18 -178.0(3) . . . . ?
Mg2 N4 C15 C18 -49.7(4) . . . . ?
Mg1 N4 C15 C18 53.2(4) . . . . ?
C14 N4 C15 C16 -59.7(4) . . . . ?
Mg2 N4 C15 C16 68.7(3) . . . . ?
Mg1 N4 C15 C16 171.6(2) . . . . ?
C14 N4 C15 C17 64.2(4) . . . . ?
Mg2 N4 C15 C17 -167.4(3) . . . . ?
Mg1 N4 C15 C17 -64.5(4) . . . . ?
Mg1 C19 C20 C21 -175.6(4) . . . . ?
C19 C20 C21 C22 66.0(8) . . . . ?
Mg2 C23 C24 C25 170.1(3) . . . . ?
C23 C24 C25 C26 175.9(4) . . . . ?
C28 N5 C29B C30B -167(2) . . . . ?
C27 N5 C29B C30B 87(2) . . . . ?
N5 C29B C30B N6 76(3) . . . . ?
C32 N6 C30B C29B 85(3) . . . . ?
C31 N6 C30B C29B -157(3) . . . . ?
C33 N7 C35 C36 150.2(7) . . . . ?
C34 N7 C35 C36 -90.0(7) . . . . ?
Na1 N7 C35 C36 29.3(7) . . . . ?
C38 N8 C36 C35 159.5(6) . . . . ?
C37 N8 C36 C35 -89.2(7) . . . . ?
Na1 N8 C36 C35 47.4(7) . . . . ?
N7 C35 C36 N8 -58.5(10) . . . . ?
